data_4500181
loop_
_publ_author_name
'Fu, Hai'
'Li, Yangguang'
'Lu, Ying'
'Chen, Weilin'
'Wu, Qiong'
'Meng, Jingxin'
'Wang, Xiaolan'
'Zhang, Zhiming'
'Wang, Enbo'

_publ_section_title
;
 Polyoxometalate-Based Metal&#x2212;Organic Frameworks Assembled under the
 Ionothermal Conditions
;
_journal_issue 2
_journal_name_full 'Crystal Growth &amp; Design'
_journal_page_first 458
_journal_paper_doi 10.1021/cg101224r
_journal_volume 11
_journal_year 2011
_chemical_formula_sum 'C35 H49 Cu N14 O62 P2 W18'
_chemical_formula_weight 5092.66
_chemical_name_systematic
; 
 ? 
;
_space_group_IT_number 14
_symmetry_cell_setting monoclinic
_symmetry_space_group_name_Hall '-P 2ybc'
_symmetry_space_group_name_H-M 'P 1 21/c 1'
_atom_sites_solution_hydrogens geom
_atom_sites_solution_primary direct
_atom_sites_solution_secondary difmap
_audit_creation_method SHELXL-97
_cell_angle_alpha 90.00
_cell_angle_beta 122.75(2)
_cell_angle_gamma 90.00
_cell_formula_units_Z 4
_cell_length_a 14.661(3)
_cell_length_b 26.008(5)
_cell_length_c 25.117(7)
_cell_measurement_temperature 150(2)
_cell_volume 8055(4)
_computing_cell_refinement 'RAPID AUTO'
_computing_data_collection 'RAPID AUTO'
_computing_data_reduction 'RAPID AUTO'
_computing_structure_refinement 'SHELXL-97 (Sheldrick, 1997)'
_computing_structure_solution 'SHELXS-97 (Sheldrick, 1990)'
_diffrn_ambient_temperature 150(2)
_diffrn_measured_fraction_theta_full 0.997
_diffrn_measured_fraction_theta_max 0.997
_diffrn_measurement_device_type 'Bruker APEX area-detector diffractometer'
_diffrn_measurement_method '\f and \w scan'
_diffrn_radiation_monochromator graphite
_diffrn_radiation_source 'fine-focus sealed tube'
_diffrn_radiation_type MoK\a
_diffrn_radiation_wavelength 0.71073
_diffrn_reflns_av_R_equivalents 0.0837
_diffrn_reflns_av_sigmaI/netI 0.0742
_diffrn_reflns_limit_h_max 16
_diffrn_reflns_limit_h_min -17
_diffrn_reflns_limit_k_max 30
_diffrn_reflns_limit_k_min -30
_diffrn_reflns_limit_l_max 29
_diffrn_reflns_limit_l_min -29
_diffrn_reflns_number 59422
_diffrn_reflns_theta_full 25.00
_diffrn_reflns_theta_max 25.00
_diffrn_reflns_theta_min 3.00
_diffrn_standards_decay_% 0
_diffrn_standards_interval_time 0
_diffrn_standards_number 0
_exptl_absorpt_coefficient_mu 25.998
_exptl_absorpt_correction_T_max 0.009
_exptl_absorpt_correction_T_min 0.005
_exptl_absorpt_correction_type multi-scan
_exptl_crystal_colour brown
_exptl_crystal_density_diffrn 4.200
_exptl_crystal_density_method 'not measured'
_exptl_crystal_description block
_exptl_crystal_F_000 8976
_exptl_crystal_size_max 0.22
_exptl_crystal_size_mid 0.20
_exptl_crystal_size_min 0.18
_refine_diff_density_max 3.416
_refine_diff_density_min -4.594
_refine_diff_density_rms 0.481
_refine_ls_extinction_method SHELXL
_refine_ls_goodness_of_fit_ref 1.046
_refine_ls_hydrogen_treatment constr
_refine_ls_matrix_type full
_refine_ls_number_parameters 623
_refine_ls_number_reflns 14131
_refine_ls_number_restraints 48
_refine_ls_restrained_S_all 1.069
_refine_ls_R_factor_all 0.0674
_refine_ls_R_factor_gt 0.0488
_refine_ls_shift/su_max 0.004
_refine_ls_shift/su_mean 0.000
_refine_ls_structure_factor_coef Fsqd
_refine_ls_weighting_details 'calc w=1/[\s^2^(Fo^2^)+(0.0000P)^2^+404.3154P] where P=(Fo^2^+2Fc^2^)/3'
_refine_ls_weighting_scheme calc
_refine_ls_wR_factor_gt 0.0870
_refine_ls_wR_factor_ref 0.0941
_reflns_number_gt 11353
_reflns_number_total 14131
_reflns_threshold_expression >2sigma(I)
_cod_data_source_file cg101224r_si_003.cif
_cod_data_source_block 1
_cod_depositor_comments
;
The following automatic conversions were performed:

'_symmetry_cell_setting' value 'Monoclinic' changed to 'monoclinic'
according to /home/saulius/struct/CIF-dictionaries/cif_core.dic
dictionary named 'cif_core.dic' version 2.4.1 from 2010-06-29.

Automatic conversion script
Id: cif_fix_values 1715 2011-07-08 13:25:40Z adriana 
;
_cod_original_cell_volume 8055(3)
_cod_original_sg_symbol_H-M P21/c
_cod_database_code 4500181

loop_
_symmetry_equiv_pos_as_xyz
'x, y, z'
'-x, y+1/2, -z+1/2'
'-x, -y, -z'
'x, -y-1/2, z-1/2'

loop_
_atom_site_label
_atom_site_type_symbol
_atom_site_fract_x
_atom_site_fract_y
_atom_site_fract_z
_atom_site_U_iso_or_equiv
_atom_site_adp_type
_atom_site_occupancy
_atom_site_symmetry_multiplicity
_atom_site_calc_flag
_atom_site_refinement_flags
W1 W 0.55692(6) -0.70301(2) 0.07957(3) 0.00820(11) Uani 1 1 d .
W2 W 0.79975(6) -0.54604(2) 0.10075(3) 0.00692(15) Uani 1 1 d .
W3 W 0.62184(6) -0.50349(2) 0.22114(3) 0.00788(15) Uani 1 1 d .
W4 W 0.89054(6) -0.48466(2) 0.23791(3) 0.00708(15) Uani 1 1 d U
W5 W 1.16436(6) -0.53932(2) 0.29887(4) 0.00935(15) Uani 1 1 d U
W6 W 0.82561(6) -0.68639(2) 0.09748(3) 0.00759(15) Uani 1 1 d .
W7 W 1.02930(7) -0.55847(2) 0.38639(3) 0.00880(15) Uani 1 1 d U
W8 W 0.95607(6) -0.75126(2) 0.23373(3) 0.00750(15) Uani 1 1 d .
W9 W 0.46667(6) -0.59056(2) 0.26079(3) 0.00890(15) Uani 1 1 d U
W10 W 0.68633(6) -0.76923(2) 0.21578(3) 0.00743(15) Uani 1 1 d .
W11 W 1.19629(7) -0.66760(2) 0.30084(4) 0.00926(15) Uani 1 1 d U
W12 W 0.53182(6) -0.56241(2) 0.08262(3) 0.00730(15) Uani 1 1 d U
W13 W 1.06922(6) -0.60376(2) 0.16152(3) 0.00846(15) Uani 1 1 d U
W14 W 0.36728(6) -0.64686(2) 0.11743(3) 0.00820(11) Uani 1 1 d U
W15 W 0.78263(7) -0.70445(2) 0.36734(3) 0.00926(16) Uani 1 1 d .
W16 W 1.05174(7) -0.68687(2) 0.38453(3) 0.00914(16) Uani 1 1 d .
W17 W 0.48826(6) -0.71821(2) 0.25170(4) 0.00945(16) Uani 1 1 d .
W18 W 0.76334(6) -0.57642(2) 0.37055(3) 0.00849(15) Uani 1 1 d .
Cu1 Cu 0.1221(2) -0.38931(8) 0.27222(11) 0.0167(5) Uani 1 1 d .
P1 P 0.6489(4) -0.63726(16) 0.2229(2) 0.0107(10) Uani 1 1 d .
P2 P 0.9349(4) -0.61819(16) 0.2412(2) 0.0106(10) Uani 1 1 d .
O1 O 0.9417(11) -0.5126(4) 0.3200(6) 0.008(2) Uiso 1 1 d .
O2 O 1.1549(11) -0.6738(4) 0.3606(6) 0.011(2) Uiso 1 1 d .
O3 O 0.5584(11) -0.7545(4) 0.2192(6) 0.010(2) Uiso 1 1 d .
O4 O 0.9458(11) -0.5594(4) 0.1280(6) 0.011(2) Uiso 1 1 d .
O5 O 1.0365(11) -0.5006(4) 0.2593(6) 0.008(2) Uiso 1 1 d .
O6 O 0.7483(11) -0.4890(4) 0.2187(6) 0.012(3) Uiso 1 1 d .
O7 O 0.7657(11) -0.7461(4) 0.3003(6) 0.009(2) Uiso 1 1 d .
O8 O 0.9645(11) -0.6570(4) 0.1254(6) 0.013(3) Uiso 1 1 d .
O9 O 0.6660(11) -0.5436(4) 0.0953(6) 0.007(2) Uiso 1 1 d .
O10 O 0.8083(11) -0.7667(4) 0.2119(6) 0.011(2) Uiso 1 1 d .
O11 O 1.1536(11) -0.5498(4) 0.2204(6) 0.007(2) Uiso 1 1 d .
O12 O 0.9259(12) -0.6889(4) 0.3871(6) 0.014(3) Uiso 1 1 d .
O13 O 0.7764(11) -0.6170(4) 0.0818(6) 0.008(2) Uiso 1 1 d .
O14 O 0.3678(11) -0.7035(4) 0.1681(6) 0.011(2) Uiso 1 1 d .
O15 O 0.6961(11) -0.7058(4) 0.0913(6) 0.012(2) Uiso 1 1 d .
O16 O 1.1767(12) -0.6499(4) 0.2203(6) 0.014(3) Uiso 1 1 d .
O17 O 1.0849(11) -0.7199(4) 0.2538(6) 0.011(2) Uiso 1 1 d .
O18 O 1.1300(11) -0.5527(4) 0.3619(6) 0.010(2) Uiso 1 1 d .
O19 O 0.8861(11) -0.6680(4) 0.2043(6) 0.009(2) Uiso 1 1 d .
O20 O 0.8965(11) -0.7475(4) 0.1452(6) 0.010(2) Uiso 1 1 d .
O21 O 0.7227(11) -0.5281(4) 0.3057(6) 0.013(3) Uiso 1 1 d .
O22 O 0.4223(12) -0.5925(4) 0.0953(6) 0.016(3) Uiso 1 1 d .
O23 O 0.7922(12) -0.7054(4) 0.0249(6) 0.016(3) Uiso 1 1 d .
O24 O 0.6456(11) -0.5862(4) 0.1929(6) 0.007(2) Uiso 1 1 d .
O25 O 0.6286(11) -0.7092(4) 0.3262(6) 0.012(2) Uiso 1 1 d .
O26 O 0.5899(12) -0.7673(4) 0.1258(6) 0.014(3) Uiso 1 1 d .
O27 O 0.4013(12) -0.5543(4) 0.2866(6) 0.014(3) Uiso 1 1 d .
O28 O 0.9072(11) -0.5752(4) 0.3908(6) 0.012(2) Uiso 1 1 d .
O29 O 0.4437(11) -0.6583(4) 0.2787(6) 0.013(3) Uiso 1 1 d .
O30 O 1.0450(10) -0.6104(4) 0.2477(5) 0.006(2) Uiso 1 1 d .
O31 O 0.9856(11) -0.7310(4) 0.3138(6) 0.011(2) Uiso 1 1 d .
O32 O 0.6086(11) -0.5892(4) 0.3294(6) 0.012(3) Uiso 1 1 d .
O33 O 0.3521(11) -0.6019(4) 0.1727(6) 0.009(2) Uiso 1 1 d .
O34 O 0.4416(11) -0.6917(4) 0.0926(6) 0.011(2) Uiso 1 1 d .
O35 O 0.4837(12) -0.7268(4) 0.0050(6) 0.015(3) Uiso 1 1 d .
O36 O 1.2524(12) -0.6005(4) 0.3308(6) 0.014(3) Uiso 1 1 d .
O37 O 0.7888(11) -0.6429(4) 0.4098(6) 0.008(2) Uiso 1 1 d .
O38 O 0.5567(10) -0.6314(4) 0.0679(5) 0.007(2) Uiso 1 1 d .
O39 O 0.6789(11) -0.8345(4) 0.2240(6) 0.013(3) Uiso 1 1 d .
O40 O 1.0949(11) -0.6227(4) 0.4286(6) 0.012(3) Uiso 1 1 d .
O41 O 0.5972(12) -0.4416(4) 0.2349(6) 0.015(3) Uiso 1 1 d .
O42 O 0.5158(12) -0.5375(4) 0.2269(6) 0.015(3) Uiso 1 1 d .
O43 O 0.7364(11) -0.6367(4) 0.2940(6) 0.007(2) Uiso 1 1 d .
O44 O 1.1056(12) -0.5964(4) 0.1070(6) 0.014(3) Uiso 1 1 d .
O45 O 0.9566(10) -0.6219(4) 0.3084(5) 0.005(2) Uiso 1 1 d .
O46 O 0.4452(12) -0.5405(4) 0.0082(6) 0.018(3) Uiso 1 1 d .
O47 O 1.3108(12) -0.7040(4) 0.3354(6) 0.017(3) Uiso 1 1 d .
O48 O 0.5367(11) -0.5051(4) 0.1316(6) 0.009(2) Uiso 1 1 d .
O49 O 0.9125(12) -0.4209(4) 0.2527(6) 0.017(3) Uiso 1 1 d .
O50 O 1.1308(12) -0.7288(4) 0.4444(6) 0.016(3) Uiso 1 1 d .
O51 O 1.0970(12) -0.5189(4) 0.4510(6) 0.017(3) Uiso 1 1 d .
O52 O 1.2620(13) -0.4934(4) 0.3344(6) 0.020(3) Uiso 1 1 d .
O53 O 0.8430(11) -0.4849(4) 0.1507(6) 0.007(2) Uiso 1 1 d .
O54 O 0.5389(11) -0.6444(4) 0.2162(6) 0.009(2) Uiso 1 1 d .
O55 O 0.7580(12) -0.5199(4) 0.0293(6) 0.015(3) Uiso 1 1 d .
O56 O 0.7759(12) -0.5399(4) 0.4299(6) 0.015(3) Uiso 1 1 d .
O57 O 0.4304(12) -0.7661(4) 0.2702(6) 0.016(3) Uiso 1 1 d .
O58 O 0.8178(12) -0.7490(4) 0.4243(6) 0.017(3) Uiso 1 1 d .
O59 O 0.2359(12) -0.6516(4) 0.0548(6) 0.019(3) Uiso 1 1 d .
O60 O 1.0007(11) -0.8134(4) 0.2491(6) 0.013(3) Uiso 1 1 d .
O61 O 0.8631(11) -0.5717(4) 0.2046(6) 0.008(2) Uiso 1 1 d .
O62 O 0.6643(11) -0.6825(4) 0.1894(6) 0.011(2) Uiso 1 1 d .
N1 N 0.5636(18) -0.4129(6) 0.4781(9) 0.031(2) Uiso 1 1 d .
N2 N -0.0067(14) -0.4157(5) 0.0851(7) 0.012(3) Uiso 1 1 d .
N3 N 0.2660(18) -0.3497(6) 0.4542(9) 0.032(3) Uiso 1 1 d .
N4 N 0.1784(14) -0.3833(5) 0.3598(7) 0.014(3) Uiso 1 1 d .
N5 N 0.0704(15) -0.3909(5) 0.1857(8) 0.015(3) Uiso 1 1 d .
N6 N -0.371(3) -0.3171(9) 0.4013(14) 0.069(7) Uiso 1 1 d U
N8 N 0.3023(15) -0.0821(5) 0.6182(8) 0.016(3) Uiso 1 1 d .
N9 N 0.6683(15) -0.1579(5) 0.6148(8) 0.017(3) Uiso 1 1 d .
N10 N -0.2912(18) -0.3850(6) 0.3927(10) 0.031(2) Uiso 1 1 d .
N11 N -0.0919(16) -0.2877(6) 0.3658(8) 0.022(4) Uiso 1 1 d .
N14 N 0.2979(15) -0.0043(6) 0.6470(8) 0.020(4) Uiso 1 1 d .
N15 N 0.7585(18) -0.1239(6) 0.5763(9) 0.031(2) Uiso 1 1 d .
N16 N -0.1184(19) -0.2216(7) 0.4091(10) 0.034(4) Uiso 1 1 d .
C1 C 0.661(2) -0.4358(9) 0.5026(13) 0.041(6) Uiso 1 1 d .
H1A H 0.7257 -0.4248 0.5403 0.050 Uiso 1 1 calc R
C2 C 0.540(2) -0.3713(8) 0.5072(12) 0.036(5) Uiso 1 1 d .
H2A H 0.4934 -0.3455 0.4745 0.043 Uiso 1 1 calc R
H2B H 0.6081 -0.3541 0.5393 0.043 Uiso 1 1 calc R
C3 C 0.435(2) -0.3498(8) 0.5609(11) 0.033(5) Uiso 1 1 d .
H3A H 0.4952 -0.3260 0.5889 0.040 Uiso 1 1 calc R
H3B H 0.4099 -0.3657 0.5864 0.040 Uiso 1 1 calc R
C4 C -0.0570(17) -0.4501(6) 0.0295(9) 0.014(4) Uiso 1 1 d .
H4A H -0.1083 -0.4736 0.0313 0.017 Uiso 1 1 calc R
H4B H -0.0984 -0.4293 -0.0096 0.017 Uiso 1 1 calc R
C5 C 0.0614(18) -0.3484(7) 0.1487(9) 0.017(4) Uiso 1 1 d .
H5A H 0.0837 -0.3142 0.1636 0.020 Uiso 1 1 calc R
C6 C 0.0148(18) -0.3647(7) 0.0875(10) 0.018(4) Uiso 1 1 d .
H6A H -0.0001 -0.3438 0.0526 0.022 Uiso 1 1 calc R
C7 C 0.3424(18) -0.3183(6) 0.5081(9) 0.015(4) Uiso 1 1 d .
H7A H 0.3034 -0.3007 0.5250 0.019 Uiso 1 1 calc R
H7B H 0.3726 -0.2916 0.4938 0.019 Uiso 1 1 calc R
C8 C 0.2037(18) -0.3890(6) 0.4557(10) 0.018(4) Uiso 1 1 d .
H8A H 0.1982 -0.3995 0.4901 0.022 Uiso 1 1 calc R
C9 C 0.480(2) -0.3913(7) 0.5398(11) 0.027(5) Uiso 1 1 d .
H9A H 0.4193 -0.4140 0.5097 0.032 Uiso 1 1 calc R
H9B H 0.5312 -0.4123 0.5770 0.032 Uiso 1 1 calc R
C10 C 0.0284(17) -0.4316(6) 0.1444(9) 0.012(4) Uiso 1 1 d .
H10A H 0.0247 -0.4660 0.1559 0.014 Uiso 1 1 calc R
C11 C 0.2485(19) -0.3472(7) 0.3980(10) 0.020(4) Uiso 1 1 d .
H11A H 0.2813 -0.3228 0.3854 0.024 Uiso 1 1 calc R
C13 C 0.0258(19) -0.4806(7) 0.0273(10) 0.023(3) Uiso 1 1 d .
H13A H 0.0711 -0.4991 0.0679 0.028 Uiso 1 1 calc R
H13B H 0.0737 -0.4571 0.0221 0.028 Uiso 1 1 calc R
C14 C 0.1531(18) -0.4086(6) 0.3974(9) 0.016(4) Uiso 1 1 d .
H14A H 0.1049 -0.4371 0.3837 0.020 Uiso 1 1 calc R
N12 N 0.5590(18) -0.4806(6) 0.4225(9) 0.032(3) Uiso 1 1 d .
C16 C 0.696(2) -0.1116(8) 0.5983(11) 0.028(5) Uiso 1 1 d .
H16A H 0.6751 -0.0780 0.6020 0.033 Uiso 1 1 calc R
C17 C 0.7691(17) -0.1758(6) 0.5784(9) 0.014(4) Uiso 1 1 d .
H17A H 0.8066 -0.1948 0.5636 0.017 Uiso 1 1 calc R
C18 C 0.4870(19) -0.1379(7) 0.5982(10) 0.022(4) Uiso 1 1 d .
H18A H 0.4956 -0.1001 0.6034 0.027 Uiso 1 1 calc R
H18B H 0.4570 -0.1461 0.5531 0.027 Uiso 1 1 calc R
C19 C 0.7198(18) -0.1955(7) 0.6037(9) 0.018(4) Uiso 1 1 d .
H19A H 0.7200 -0.2309 0.6130 0.022 Uiso 1 1 calc R
C20 C 0.3076(18) -0.0339(6) 0.6050(10) 0.019(4) Uiso 1 1 d .
H20A H 0.3165 -0.0216 0.5724 0.022 Uiso 1 1 calc R
C21 C 0.6001(18) -0.1645(7) 0.6406(10) 0.018(4) Uiso 1 1 d .
H21A H 0.6376 -0.1496 0.6837 0.022 Uiso 1 1 calc R
H21B H 0.5893 -0.2016 0.6440 0.022 Uiso 1 1 calc R
C22 C 0.2861(19) -0.0357(7) 0.6862(10) 0.023(3) Uiso 1 1 d .
H22A H 0.2776 -0.0252 0.7195 0.028 Uiso 1 1 calc R
C23 C 0.2887(18) -0.0846(7) 0.6689(9) 0.019(4) Uiso 1 1 d .
H23A H 0.2825 -0.1150 0.6878 0.022 Uiso 1 1 calc R
C24 C 0.306(2) -0.1272(8) 0.5840(12) 0.034(5) Uiso 1 1 d .
H24A H 0.2859 -0.1160 0.5414 0.041 Uiso 1 1 calc R
H24B H 0.2496 -0.1519 0.5783 0.041 Uiso 1 1 calc R
C25 C 0.4137(19) -0.1552(7) 0.6154(10) 0.024(4) Uiso 1 1 d .
H25A H 0.4501 -0.1519 0.6619 0.029 Uiso 1 1 calc R
H25B H 0.3992 -0.1922 0.6050 0.029 Uiso 1 1 calc R
C26 C -0.163(2) -0.2506(7) 0.3566(10) 0.022(4) Uiso 1 1 d .
H26A H -0.2323 -0.2457 0.3193 0.027 Uiso 1 1 calc R
C27 C -0.207(2) -0.4229(8) 0.3991(12) 0.031(5) Uiso 1 1 d .
H27A H -0.1663 -0.4373 0.4425 0.038 Uiso 1 1 calc R
H27B H -0.2437 -0.4516 0.3689 0.038 Uiso 1 1 calc R
C28 C -0.114(2) -0.3291(7) 0.3217(11) 0.028(5) Uiso 1 1 d .
H28A H -0.0452 -0.3459 0.3332 0.034 Uiso 1 1 calc R
H28B H -0.1477 -0.3148 0.2785 0.034 Uiso 1 1 calc R
C29 C -0.444(3) -0.3481(9) 0.3520(13) 0.043(6) Uiso 1 1 d U
H29A H -0.5192 -0.3419 0.3247 0.052 Uiso 1 1 calc R
C30 C -0.268(2) -0.3427(7) 0.4299(10) 0.021(4) Uiso 1 1 d U
H30A H -0.1998 -0.3325 0.4658 0.025 Uiso 1 1 calc R
C31 C -0.192(2) -0.3696(8) 0.3225(11) 0.033(5) Uiso 1 1 d .
H31A H -0.2576 -0.3523 0.3154 0.040 Uiso 1 1 calc R
H31B H -0.2144 -0.3948 0.2879 0.040 Uiso 1 1 calc R
C32 C -0.134(2) -0.3978(9) 0.3866(12) 0.039(6) Uiso 1 1 d .
H32A H -0.0836 -0.4236 0.3873 0.047 Uiso 1 1 calc R
H32B H -0.0898 -0.3726 0.4207 0.047 Uiso 1 1 calc R
C33 C -0.392(3) -0.3873(10) 0.3486(14) 0.048(7) Uiso 1 1 d .
H33A H -0.4248 -0.4138 0.3179 0.057 Uiso 1 1 calc R
C34 C -0.021(2) -0.2429(9) 0.4504(13) 0.042(6) Uiso 1 1 d .
H34A H 0.0282 -0.2307 0.4922 0.050 Uiso 1 1 calc R
C35 C -0.003(2) -0.2813(7) 0.4261(10) 0.023(3) Uiso 1 1 d .
H35A H 0.0603 -0.3020 0.4461 0.028 Uiso 1 1 calc R
C12 C 0.495(3) -0.4444(9) 0.4257(13) 0.045(6) Uiso 1 1 d .
H12A H 0.4189 -0.4410 0.3977 0.054 Uiso 1 1 calc R
C15 C 0.658(2) -0.4731(8) 0.4700(11) 0.030(5) Uiso 1 1 d .
H15A H 0.7185 -0.4931 0.4787 0.035 Uiso 1 1 calc R

loop_
_atom_site_aniso_label
_atom_site_aniso_U_11
_atom_site_aniso_U_22
_atom_site_aniso_U_33
_atom_site_aniso_U_23
_atom_site_aniso_U_13
_atom_site_aniso_U_12
W1 0.0012(3) 0.0119(2) 0.0067(2) 0.00006(18) -0.0010(2) -0.00065(19)
W2 0.0019(4) 0.0103(3) 0.0041(3) 0.0013(3) -0.0012(4) 0.0001(3)
W3 0.0030(4) 0.0105(3) 0.0071(4) 0.0012(3) 0.0007(4) 0.0005(3)
W4 0.0021(4) 0.0087(3) 0.0058(3) -0.0002(2) -0.0009(3) -0.0012(3)
W5 0.0013(4) 0.0124(3) 0.0099(4) -0.0001(3) 0.0001(3) -0.0019(3)
W6 0.0037(4) 0.0106(3) 0.0048(4) -0.0006(3) -0.0002(4) 0.0003(3)
W7 0.0037(4) 0.0122(3) 0.0051(3) -0.0008(3) -0.0012(3) -0.0014(3)
W8 0.0019(4) 0.0093(3) 0.0073(4) 0.0014(3) -0.0002(4) 0.0010(3)
W9 0.0023(4) 0.0141(3) 0.0087(3) 0.0015(3) 0.0019(3) 0.0012(3)
W10 0.0016(4) 0.0096(3) 0.0065(4) 0.0012(3) -0.0009(4) -0.0002(3)
W11 0.0011(4) 0.0123(3) 0.0108(4) 0.0038(3) 0.0009(3) 0.0016(3)
W12 0.0017(4) 0.0096(3) 0.0060(3) 0.0023(2) -0.0009(3) 0.0006(3)
W13 0.0020(4) 0.0136(3) 0.0083(3) 0.0019(3) 0.0019(3) 0.0004(3)
W14 0.0012(3) 0.0119(2) 0.0067(2) 0.00006(18) -0.0010(2) -0.00065(19)
W15 0.0064(5) 0.0130(3) 0.0050(4) 0.0022(3) 0.0009(4) 0.0002(3)
W16 0.0033(5) 0.0132(3) 0.0049(4) 0.0024(3) -0.0017(4) 0.0010(3)
W17 0.0018(4) 0.0135(3) 0.0110(4) 0.0047(3) 0.0021(4) 0.0006(3)
W18 0.0033(4) 0.0141(3) 0.0038(3) -0.0002(3) -0.0009(4) 0.0002(3)
Cu1 0.0176(17) 0.0221(11) 0.0057(12) -0.0020(9) 0.0032(12) -0.0008(10)
P1 0.007(3) 0.015(2) 0.010(2) 0.0003(18) 0.005(2) 0.0006(19)
P2 0.007(3) 0.014(2) 0.011(2) -0.0004(18) 0.005(2) -0.0011(19)

loop_
_atom_type_symbol
_atom_type_description
_atom_type_scat_dispersion_real
_atom_type_scat_dispersion_imag
_atom_type_scat_source
C C 0.0033 0.0016 'International Tables Vol C Tables 4.2.6.8 and 6.1.1.4'
Cu Cu 0.3201 1.2651 'International Tables Vol C Tables 4.2.6.8 and 6.1.1.4'
N N 0.0061 0.0033 'International Tables Vol C Tables 4.2.6.8 and 6.1.1.4'
O O 0.0106 0.0060 'International Tables Vol C Tables 4.2.6.8 and 6.1.1.4'
P P 0.1023 0.0942 'International Tables Vol C Tables 4.2.6.8 and 6.1.1.4'
W W -0.8490 6.8722 'International Tables Vol C Tables 4.2.6.8 and 6.1.1.4'
H H 0.0000 0.0000 'International Tables Vol C Tables 4.2.6.8 and 6.1.1.4'

loop_
_geom_angle_atom_site_label_1
_geom_angle_atom_site_label_2
_geom_angle_atom_site_label_3
_geom_angle
_geom_angle_site_symmetry_1
_geom_angle_site_symmetry_3
O35 W1 O38 104.0(5) . .
O35 W1 O15 98.2(6) . .
O38 W1 O15 88.5(5) . .
O35 W1 O34 99.0(6) . .
O38 W1 O34 86.9(5) . .
O15 W1 O34 162.8(5) . .
O35 W1 O26 98.7(5) . .
O38 W1 O26 157.3(5) . .
O15 W1 O26 88.6(5) . .
O34 W1 O26 89.3(5) . .
O35 W1 O62 171.5(5) . .
O38 W1 O62 84.5(4) . .
O15 W1 O62 81.2(5) . .
O34 W1 O62 81.9(5) . .
O26 W1 O62 72.9(4) . .
O55 W2 O9 98.3(6) . .
O55 W2 O13 102.3(5) . .
O9 W2 O13 88.5(5) . .
O55 W2 O4 98.4(6) . .
O9 W2 O4 163.2(5) . .
O13 W2 O4 85.8(5) . .
O55 W2 O53 99.4(5) . .
O9 W2 O53 89.0(5) . .
O13 W2 O53 158.3(5) . .
O4 W2 O53 90.4(5) . .
O55 W2 O61 172.8(5) . .
O9 W2 O61 82.1(5) . .
O13 W2 O61 84.9(4) . .
O4 W2 O61 81.7(4) . .
O53 W2 O61 73.5(4) . .
O41 W3 O42 98.9(5) . .
O41 W3 O48 100.6(5) . .
O42 W3 O48 92.3(5) . .
O41 W3 O6 97.6(5) . .
O42 W3 O6 162.7(5) . .
O48 W3 O6 89.6(5) . .
O41 W3 O21 102.1(5) . .
O42 W3 O21 86.1(6) . .
O48 W3 O21 157.3(4) . .
O6 W3 O21 85.5(5) . .
O41 W3 O24 174.9(5) . .
O42 W3 O24 81.7(4) . .
O48 W3 O24 74.4(4) . .
O6 W3 O24 82.3(4) . .
O21 W3 O24 83.0(4) . .
O49 W4 O6 99.7(6) . .
O49 W4 O53 99.4(5) . .
O6 W4 O53 92.3(5) . .
O49 W4 O1 102.6(5) . .
O6 W4 O1 89.3(5) . .
O53 W4 O1 157.4(4) . .
O49 W4 O5 95.6(6) . .
O6 W4 O5 164.2(4) . .
O53 W4 O5 88.9(5) . .
O1 W4 O5 83.7(5) . .
O49 W4 O61 171.5(4) . .
O6 W4 O61 84.2(4) . .
O53 W4 O61 72.8(4) . .
O1 W4 O61 84.9(4) . .
O5 W4 O61 81.1(4) . .
O52 W5 O5 102.6(6) . .
O52 W5 O11 102.6(5) . .
O5 W5 O11 91.6(5) . .
O52 W5 O36 100.2(6) . .
O5 W5 O36 156.6(5) . .
O11 W5 O36 88.5(5) . .
O52 W5 O18 102.4(5) . .
O5 W5 O18 84.4(5) . .
O11 W5 O18 154.9(5) . .
O36 W5 O18 85.6(5) . .
O52 W5 O30 172.2(5) . .
O5 W5 O30 84.2(4) . .
O11 W5 O30 73.0(4) . .
O36 W5 O30 73.5(5) . .
O18 W5 O30 82.0(4) . .
O23 W6 O15 98.2(6) . .
O23 W6 O13 101.5(5) . .
O15 W6 O13 89.1(5) . .
O23 W6 O8 98.2(6) . .
O15 W6 O8 163.3(5) . .
O13 W6 O8 84.6(5) . .
O23 W6 O20 100.0(5) . .
O15 W6 O20 90.6(5) . .
O13 W6 O20 158.3(5) . .
O8 W6 O20 89.6(5) . .
O23 W6 O19 173.4(5) . .
O15 W6 O19 83.7(5) . .
O13 W6 O19 84.8(4) . .
O8 W6 O19 80.4(4) . .
O20 W6 O19 73.6(4) . .
O51 W7 O1 103.1(5) . .
O51 W7 O18 96.2(5) . .
O1 W7 O18 86.6(5) . .
O51 W7 O28 99.3(5) . .
O1 W7 O28 89.1(5) . .
O18 W7 O28 164.5(5) . .
O51 W7 O40 98.0(6) . .
O1 W7 O40 158.9(5) . .
O18 W7 O40 90.1(5) . .
O28 W7 O40 88.6(5) . .
O51 W7 O45 171.2(5) . .
O1 W7 O45 85.5(4) . .
O18 W7 O45 82.2(4) . .
O28 W7 O45 82.6(4) . .
O40 W7 O45 73.4(5) . .
O60 W8 O17 98.4(6) . .
O60 W8 O31 100.6(5) . .
O17 W8 O31 88.6(5) . .
O60 W8 O20 101.0(5) . .
O17 W8 O20 92.9(5) . .
O31 W8 O20 157.9(5) . .
O60 W8 O10 95.7(5) . .
O17 W8 O10 165.7(5) . .
O31 W8 O10 86.4(5) . .
O20 W8 O10 86.8(5) . .
O60 W8 O19 175.5(5) . .
O17 W8 O19 83.5(5) . .
O31 W8 O19 83.5(4) . .
O20 W8 O19 74.8(4) . .
O10 W8 O19 82.7(4) . .
O27 W9 O32 102.5(6) . .
O27 W9 O29 102.4(5) . .
O32 W9 O29 92.9(5) . .
O27 W9 O33 101.5(6) . .
O32 W9 O33 155.0(5) . .
O29 W9 O33 88.5(5) . .
O27 W9 O42 101.0(5) . .
O32 W9 O42 84.1(5) . .
O29 W9 O42 156.4(5) . .
O33 W9 O42 84.6(5) . .
O27 W9 O54 173.8(6) . .
O32 W9 O54 83.5(5) . .
O29 W9 O54 75.2(4) . .
O33 W9 O54 72.8(5) . .
O42 W9 O54 81.2(4) . .
O39 W10 O10 99.6(5) . .
O39 W10 O7 102.7(5) . .
O10 W10 O7 91.3(5) . .
O39 W10 O26 96.5(5) . .
O10 W10 O26 93.1(5) . .
O7 W10 O26 159.3(5) . .
O39 W10 O3 93.6(5) . .
O10 W10 O3 166.7(4) . .
O7 W10 O3 84.9(5) . .
O26 W10 O3 86.2(5) . .
O39 W10 O62 169.7(6) . .
O10 W10 O62 86.6(4) . .
O7 W10 O62 85.3(4) . .
O26 W10 O62 74.8(4) . .
O3 W10 O62 80.4(4) . .
O47 W11 O36 102.3(6) . .
O47 W11 O2 101.5(5) . .
O36 W11 O2 91.2(5) . .
O47 W11 O16 102.2(5) . .
O36 W11 O16 89.0(5) . .
O2 W11 O16 155.7(6) . .
O47 W11 O17 101.1(6) . .
O36 W11 O17 156.6(6) . .
O2 W11 O17 84.2(5) . .
O16 W11 O17 86.0(5) . .
O47 W11 O30 173.4(5) . .
O36 W11 O30 73.8(5) . .
O2 W11 O30 84.1(4) . .
O16 W11 O30 72.6(4) . .
O17 W11 O30 82.9(4) . .
O46 W12 O9 101.0(6) . .
O46 W12 O38 102.2(5) . .
O9 W12 O38 89.2(5) . .
O46 W12 O48 101.1(5) . .
O9 W12 O48 91.0(5) . .
O38 W12 O48 156.2(5) . .
O46 W12 O22 97.1(6) . .
O9 W12 O22 161.9(5) . .
O38 W12 O22 85.1(5) . .
O48 W12 O22 87.4(5) . .
O46 W12 O24 173.1(5) . .
O9 W12 O24 82.1(4) . .
O38 W12 O24 84.0(4) . .
O48 W12 O24 72.5(4) . .
O22 W12 O24 80.2(5) . .
O44 W13 O16 101.8(6) . .
O44 W13 O8 102.7(5) . .
O16 W13 O8 91.5(5) . .
O44 W13 O4 102.0(5) . .
O16 W13 O4 156.2(5) . .
O8 W13 O4 84.3(5) . .
O44 W13 O11 100.5(5) . .
O16 W13 O11 86.9(5) . .
O8 W13 O11 156.6(4) . .
O4 W13 O11 87.8(5) . .
O44 W13 O30 171.8(6) . .
O16 W13 O30 73.5(4) . .
O8 W13 O30 84.4(4) . .
O4 W13 O30 82.7(4) . .
O11 W13 O30 72.8(4) . .
O59 W14 O22 103.6(6) . .
O59 W14 O34 102.3(6) . .
O22 W14 O34 87.2(5) . .
O59 W14 O33 101.3(6) . .
O22 W14 O33 89.5(5) . .
O34 W14 O33 156.3(6) . .
O59 W14 O14 98.7(6) . .
O22 W14 O14 157.7(6) . .
O34 W14 O14 87.2(4) . .
O33 W14 O14 87.1(4) . .
O59 W14 O54 170.0(5) . .
O22 W14 O54 84.7(5) . .
O34 W14 O54 83.7(5) . .
O33 W14 O54 72.7(5) . .
O14 W14 O54 73.3(5) . .
O58 W15 O37 101.7(5) . .
O58 W15 O7 101.1(5) . .
O37 W15 O7 157.2(4) . .
O58 W15 O25 98.2(6) . .
O37 W15 O25 92.4(5) . .
O7 W15 O25 86.2(5) . .
O58 W15 O12 97.8(6) . .
O37 W15 O12 88.0(5) . .
O7 W15 O12 87.1(5) . .
O25 W15 O12 163.5(5) . .
O58 W15 O43 175.2(5) . .
O37 W15 O43 73.6(4) . .
O7 W15 O43 83.7(4) . .
O25 W15 O43 82.6(4) . .
O12 W15 O43 81.7(5) . .
O50 W16 O12 99.4(6) . .
O50 W16 O31 101.5(5) . .
O12 W16 O31 90.1(5) . .
O50 W16 O40 101.2(6) . .
O12 W16 O40 91.6(5) . .
O31 W16 O40 156.7(5) . .
O50 W16 O2 96.5(6) . .
O12 W16 O2 163.9(5) . .
O31 W16 O2 84.5(5) . .
O40 W16 O2 87.5(5) . .
O50 W16 O45 173.7(5) . .
O12 W16 O45 83.5(4) . .
O31 W16 O45 84.0(4) . .
O40 W16 O45 73.1(5) . .
O2 W16 O45 80.9(4) . .
O57 W17 O3 102.8(5) . .
O57 W17 O25 104.7(6) . .
O3 W17 O25 86.2(5) . .
O57 W17 O14 98.3(6) . .
O3 W17 O14 91.2(5) . .
O25 W17 O14 156.8(5) . .
O57 W17 O29 100.3(5) . .
O3 W17 O29 156.9(5) . .
O25 W17 O29 87.0(5) . .
O14 W17 O29 86.5(5) . .
O57 W17 O54 170.1(6) . .
O3 W17 O54 83.5(4) . .
O25 W17 O54 83.1(4) . .
O14 W17 O54 73.7(5) . .
O29 W17 O54 73.7(4) . .
O56 W18 O21 102.7(5) . .
O56 W18 O28 100.4(6) . .
O21 W18 O28 90.4(5) . .
O56 W18 O37 98.9(5) . .
O21 W18 O37 158.0(5) . .
O28 W18 O37 89.9(5) . .
O56 W18 O32 96.0(6) . .
O21 W18 O32 85.5(5) . .
O28 W18 O32 163.6(5) . .
O37 W18 O32 88.0(5) . .
O56 W18 O43 171.4(4) . .
O21 W18 O43 84.4(4) . .
O28 W18 O43 84.3(5) . .
O37 W18 O43 73.7(4) . .
O32 W18 O43 79.6(4) . .
N5 Cu1 N4 176.1(6) . .
O24 P1 O62 111.9(6) . .
O24 P1 O43 110.7(7) . .
O62 P1 O43 111.5(7) . .
O24 P1 O54 107.6(7) . .
O62 P1 O54 107.6(7) . .
O43 P1 O54 107.3(6) . .
O19 P2 O61 111.0(7) . .
O19 P2 O45 111.3(6) . .
O61 P2 O45 111.9(6) . .
O19 P2 O30 107.2(6) . .
O61 P2 O30 107.3(6) . .
O45 P2 O30 107.8(7) . .
W7 O1 W4 151.3(6) . .
W11 O2 W16 153.4(8) . .
W17 O3 W10 151.6(7) . .
W2 O4 W13 152.1(6) . .
W5 O5 W4 153.7(6) . .
W4 O6 W3 164.0(7) . .
W10 O7 W15 152.2(7) . .
W13 O8 W6 153.1(6) . .
W12 O9 W2 162.4(6) . .
W10 O10 W8 161.0(7) . .
W5 O11 W13 123.8(5) . .
W16 O12 W15 162.2(7) . .
W2 O13 W6 151.2(8) . .
W17 O14 W14 123.0(7) . .
W6 O15 W1 162.0(6) . .
W13 O16 W11 123.6(6) . .
W8 O17 W11 149.7(6) . .
W7 O18 W5 151.2(8) . .
P2 O19 W8 127.8(8) . .
P2 O19 W6 128.5(6) . .
W8 O19 W6 90.1(3) . .
W8 O20 W6 121.5(5) . .
W18 O21 W3 150.7(7) . .
W14 O22 W12 151.5(7) . .
P1 O24 W3 128.4(6) . .
P1 O24 W12 127.7(7) . .
W3 O24 W12 89.4(4) . .
W17 O25 W15 150.6(6) . .
W10 O26 W1 121.0(6) . .
W18 O28 W7 160.0(7) . .
W9 O29 W17 121.6(6) . .
P2 O30 W13 125.0(7) . .
P2 O30 W5 125.4(5) . .
W13 O30 W5 90.4(3) . .
P2 O30 W11 125.3(5) . .
W13 O30 W11 90.2(4) . .
W5 O30 W11 89.6(4) . .
W16 O31 W8 151.5(6) . .
W9 O32 W18 154.0(6) . .
W14 O33 W9 123.3(6) . .
W1 O34 W14 149.5(7) . .
W11 O36 W5 122.9(8) . .
W15 O37 W18 122.1(6) . .
W1 O38 W12 152.2(6) . .
W16 O40 W7 121.8(7) . .
W3 O42 W9 153.0(8) . .
P1 O43 W18 128.6(6) . .
P1 O43 W15 127.3(6) . .
W18 O43 W15 90.5(4) . .
P2 O45 W7 127.3(6) . .
P2 O45 W16 127.8(6) . .
W7 O45 W16 91.4(4) . .
W3 O48 W12 123.7(6) . .
W4 O53 W2 122.9(5) . .
P1 O54 W9 125.8(6) . .
P1 O54 W14 124.7(6) . .
W9 O54 W14 91.0(4) . .
P1 O54 W17 125.0(6) . .
W9 O54 W17 89.4(3) . .
W14 O54 W17 90.1(4) . .
P2 O61 W2 128.4(6) . .
P2 O61 W4 127.5(7) . .
W2 O61 W4 90.6(3) . .
P1 O62 W10 128.8(6) . .
P1 O62 W1 127.4(7) . .
W10 O62 W1 90.9(4) . .
C1 N1 C12 102(2) . .
C1 N1 C2 126(2) . .
C12 N1 C2 131(2) . .
C10 N2 C6 108.0(15) . .
C10 N2 C4 123.8(13) . .
C6 N2 C4 128.2(14) . .
C11 N3 C8 108.8(19) . .
C11 N3 C7 125.9(18) . .
C8 N3 C7 125.2(16) . .
C11 N4 C14 103.6(15) . .
C11 N4 Cu1 125.0(12) . .
C14 N4 Cu1 131.1(14) . .
C10 N5 C5 105.4(14) . .
C10 N5 Cu1 128.8(11) . .
C5 N5 Cu1 125.7(12) . .
C29 N6 C30 106(2) . .
C20 N8 C23 109.5(14) . .
C20 N8 C24 126.2(15) . .
C23 N8 C24 124.3(15) . .
C19 N9 C16 105.9(15) . .
C19 N9 C21 126.7(14) . .
C16 N9 C21 127.4(15) . .
C33 N10 C30 112(2) . .
C33 N10 C27 124(2) . .
C30 N10 C27 124(2) . .
C26 N11 C35 106.6(16) . .
C26 N11 C28 125(2) . .
C35 N11 C28 128.4(18) . .
C22 N14 C20 109.0(14) . .
C16 N15 C17 108.2(16) . .
C26 N16 C34 105.9(19) . .
C15 C1 N1 113(3) . .
C15 C1 H1A 123.7 . .
N1 C1 H1A 123.7 . .
N1 C2 C9 111.7(16) . .
N1 C2 H2A 109.3 . .
C9 C2 H2A 109.3 . .
N1 C2 H2B 109.3 . .
C9 C2 H2B 109.3 . .
H2A C2 H2B 107.9 . .
C9 C3 C7 115.7(19) . .
C9 C3 H3A 108.4 . .
C7 C3 H3A 108.4 . .
C9 C3 H3B 108.4 . .
C7 C3 H3B 108.4 . .
H3A C3 H3B 107.4 . .
C13 C4 N2 111.1(17) . .
C13 C4 H4A 109.4 . .
N2 C4 H4A 109.4 . .
C13 C4 H4B 109.4 . .
N2 C4 H4B 109.4 . .
H4A C4 H4B 108.0 . .
C6 C5 N5 108.1(15) . .
C6 C5 H5A 126.0 . .
N5 C5 H5A 126.0 . .
N2 C6 C5 108.4(16) . .
N2 C6 H6A 125.8 . .
C5 C6 H6A 125.8 . .
N3 C7 C3 112.6(16) . .
N3 C7 H7A 109.1 . .
C3 C7 H7A 109.1 . .
N3 C7 H7B 109.1 . .
C3 C7 H7B 109.1 . .
H7A C7 H7B 107.8 . .
C14 C8 N3 103.7(16) . .
C14 C8 H8A 128.2 . .
N3 C8 H8A 128.2 . .
C3 C9 C2 114.6(16) . .
C3 C9 H9A 108.6 . .
C2 C9 H9A 108.6 . .
C3 C9 H9B 108.6 . .
C2 C9 H9B 108.6 . .
H9A C9 H9B 107.6 . .
N2 C10 N5 110.1(14) . .
N2 C10 H10A 124.9 . .
N5 C10 H10A 124.9 . .
N3 C11 N4 111.7(17) . .
N3 C11 H11A 124.1 . .
N4 C11 H11A 124.1 . .
C4 C13 C13 112(2) . 3_545
C4 C13 H13A 109.3 . .
C13 C13 H13A 109.3 3_545 .
C4 C13 H13B 109.3 . .
C13 C13 H13B 109.3 3_545 .
H13A C13 H13B 108.0 . .
C8 C14 N4 112.3(17) . .
C8 C14 H14A 123.9 . .
N4 C14 H14A 123.9 . .
C15 N12 C12 108(2) . .
N15 C16 N9 106.9(16) . .
N15 C16 H16A 126.5 . .
N9 C16 H16A 126.5 . .
C19 C17 N15 109.2(16) . .
C19 C17 H17A 125.4 . .
N15 C17 H17A 125.4 . .
C25 C18 C21 110.3(16) . .
C25 C18 H18A 109.6 . .
C21 C18 H18A 109.6 . .
C25 C18 H18B 109.6 . .
C21 C18 H18B 109.6 . .
H18A C18 H18B 108.1 . .
C17 C19 N9 109.6(16) . .
C17 C19 H19A 125.2 . .
N9 C19 H19A 125.2 . .
N8 C20 N14 107.3(15) . .
N8 C20 H20A 126.4 . .
N14 C20 H20A 126.4 . .
N9 C21 C18 111.8(15) . .
N9 C21 H21A 109.2 . .
C18 C21 H21A 109.2 . .
N9 C21 H21B 109.2 . .
C18 C21 H21B 109.2 . .
H21A C21 H21B 107.9 . .
C23 C22 N14 107.2(16) . .
C23 C22 H22A 126.4 . .
N14 C22 H22A 126.4 . .
C22 C23 N8 107.0(15) . .
C22 C23 H23A 126.5 . .
N8 C23 H23A 126.5 . .
N8 C24 C25 116(2) . .
N8 C24 H24A 108.4 . .
C25 C24 H24A 108.4 . .
N8 C24 H24B 108.4 . .
C25 C24 H24B 108.4 . .
H24A C24 H24B 107.4 . .
C18 C25 C24 115.7(18) . .
C18 C25 H25A 108.3 . .
C24 C25 H25A 108.3 . .
C18 C25 H25B 108.3 . .
C24 C25 H25B 108.3 . .
H25A C25 H25B 107.4 . .
N11 C26 N16 108(2) . .
N11 C26 H26A 125.8 . .
N16 C26 H26A 125.8 . .
C32 C27 N10 110.2(17) . .
C32 C27 H27A 109.6 . .
N10 C27 H27A 109.6 . .
C32 C27 H27B 109.6 . .
N10 C27 H27B 109.6 . .
H27A C27 H27B 108.1 . .
N11 C28 C31 110.9(16) . .
N11 C28 H28A 109.5 . .
C31 C28 H28A 109.5 . .
N11 C28 H28B 109.5 . .
C31 C28 H28B 109.5 . .
H28A C28 H28B 108.1 . .
C33 C29 N6 109(3) . .
C33 C29 H29A 125.4 . .
N6 C29 H29A 125.4 . .
N10 C30 N6 103(2) . .
N10 C30 H30A 128.6 . .
N6 C30 H30A 128.6 . .
C32 C31 C28 110(2) . .
C32 C31 H31A 109.7 . .
C28 C31 H31A 109.7 . .
C32 C31 H31B 109.7 . .
C28 C31 H31B 109.7 . .
H31A C31 H31B 108.2 . .
C27 C32 C31 113(2) . .
C27 C32 H32A 109.0 . .
C31 C32 H32A 109.0 . .
C27 C32 H32B 109.0 . .
C31 C32 H32B 109.0 . .
H32A C32 H32B 107.8 . .
N10 C33 C29 110(3) . .
N10 C33 H33A 124.8 . .
C29 C33 H33A 124.8 . .
C35 C34 N16 111(3) . .
C35 C34 H34A 124.5 . .
N16 C34 H34A 124.5 . .
C34 C35 N11 108(2) . .
C34 C35 H35A 126.0 . .
N11 C35 H35A 126.0 . .
N12 C12 N1 107(3) . .
N12 C12 H12A 126.5 . .
N1 C12 H12A 126.5 . .
C1 C15 N12 111(2) . .
C1 C15 H15A 124.7 . .
N12 C15 H15A 124.7 . .

loop_
_geom_bond_atom_site_label_1
_geom_bond_atom_site_label_2
_geom_bond_distance
_geom_bond_site_symmetry_2
W1 O35 1.694(13) .
W1 O38 1.884(10) .
W1 O15 1.898(13) .
W1 O34 1.911(12) .
W1 O26 1.942(11) .
W1 O62 2.381(12) .
W2 O55 1.695(12) .
W2 O9 1.891(12) .
W2 O13 1.889(10) .
W2 O4 1.895(13) .
W2 O53 1.909(10) .
W2 O61 2.343(11) .
W3 O41 1.725(11) .
W3 O42 1.860(12) .
W3 O48 1.892(12) .
W3 O6 1.925(12) .
W3 O21 1.927(13) .
W3 O24 2.348(10) .
W4 O49 1.693(11) .
W4 O6 1.872(13) .
W4 O53 1.905(11) .
W4 O1 1.916(11) .
W4 O5 1.948(12) .
W4 O61 2.372(10) .
W5 O52 1.701(14) .
W5 O5 1.871(12) .
W5 O11 1.911(10) .
W5 O36 1.929(12) .
W5 O18 1.936(10) .
W5 O30 2.386(11) .
W6 O23 1.686(12) .
W6 O15 1.888(12) .
W6 O13 1.905(10) .
W6 O8 1.918(13) .
W6 O20 1.922(11) .
W6 O19 2.374(11) .
W7 O51 1.714(13) .
W7 O1 1.880(12) .
W7 O18 1.886(11) .
W7 O28 1.904(12) .
W7 O40 1.933(11) .
W7 O45 2.330(11) .
W8 O60 1.708(11) .
W8 O17 1.859(13) .
W8 O31 1.888(11) .
W8 O20 1.902(12) .
W8 O10 1.967(13) .
W8 O19 2.339(11) .
W9 O27 1.702(11) .
W9 O32 1.850(14) .
W9 O29 1.894(11) .
W9 O33 1.946(13) .
W9 O42 1.953(11) .
W9 O54 2.371(10) .
W10 O39 1.722(11) .
W10 O10 1.845(12) .
W10 O7 1.884(12) .
W10 O26 1.912(13) .
W10 O3 1.962(12) .
W10 O62 2.323(10) .
W11 O47 1.701(14) .
W11 O36 1.902(11) .
W11 O2 1.906(10) .
W11 O16 1.939(11) .
W11 O17 1.955(12) .
W11 O30 2.390(12) .
W12 O46 1.693(14) .
W12 O9 1.880(12) .
W12 O38 1.907(10) .
W12 O48 1.909(10) .
W12 O22 1.961(12) .
W12 O24 2.415(12) .
W13 O44 1.727(11) .
W13 O16 1.894(13) .
W13 O8 1.895(12) .
W13 O4 1.914(13) .
W13 O11 1.925(11) .
W13 O30 2.382(9) .
W14 O59 1.710(15) .
W14 O22 1.856(11) .
W14 O34 1.916(11) .
W14 O33 1.917(10) .
W14 O14 1.945(10) .
W14 O54 2.395(13) .
W15 O58 1.692(12) .
W15 O37 1.899(10) .
W15 O7 1.903(10) .
W15 O25 1.913(14) .
W15 O12 1.923(13) .
W15 O43 2.368(10) .
W16 O50 1.705(13) .
W16 O12 1.880(13) .
W16 O31 1.885(12) .
W16 O40 1.910(11) .
W16 O2 1.936(11) .
W16 O45 2.360(11) .
W17 O57 1.706(11) .
W17 O3 1.875(11) .
W17 O25 1.903(14) .
W17 O14 1.913(13) .
W17 O29 1.948(11) .
W17 O54 2.397(10) .
W18 O56 1.691(11) .
W18 O21 1.880(11) .
W18 O28 1.883(13) .
W18 O37 1.924(10) .
W18 O32 1.946(14) .
W18 O43 2.344(10) .
Cu1 N5 1.876(15) .
Cu1 N4 1.892(15) .
P1 O24 1.517(11) .
P1 O62 1.534(11) .
P1 O43 1.534(13) .
P1 O54 1.539(13) .
P2 O19 1.526(12) .
P2 O61 1.538(12) .
P2 O45 1.543(11) .
P2 O30 1.546(12) .
N1 C1 1.36(3) .
N1 C12 1.41(3) .
N1 C2 1.45(3) .
N2 C10 1.35(2) .
N2 C6 1.36(2) .
N2 C4 1.48(2) .
N3 C11 1.29(2) .
N3 C8 1.38(3) .
N3 C7 1.45(3) .
N4 C11 1.34(3) .
N4 C14 1.36(2) .
N5 C10 1.37(2) .
N5 C5 1.40(2) .
N6 C29 1.37(4) .
N6 C30 1.45(4) .
N8 C20 1.31(2) .
N8 C23 1.39(2) .
N8 C24 1.47(2) .
N9 C19 1.35(2) .
N9 C16 1.41(2) .
N9 C21 1.47(2) .
N10 C33 1.28(4) .
N10 C30 1.36(2) .
N10 C27 1.52(3) .
N11 C26 1.34(3) .
N11 C35 1.37(3) .
N11 C28 1.45(2) .
N14 C22 1.36(2) .
N14 C20 1.37(2) .
N15 C16 1.33(3) .
N15 C17 1.36(2) .
N16 C26 1.34(3) .
N16 C34 1.35(3) .
C1 C15 1.25(3) .
C1 H1A 0.9500 .
C2 C9 1.58(3) .
C2 H2A 0.9900 .
C2 H2B 0.9900 .
C3 C9 1.50(3) .
C3 C7 1.53(3) .
C3 H3A 0.9900 .
C3 H3B 0.9900 .
C4 C13 1.47(3) .
C4 H4A 0.9900 .
C4 H4B 0.9900 .
C5 C6 1.37(3) .
C5 H5A 0.9500 .
C6 H6A 0.9500 .
C7 H7A 0.9900 .
C7 H7B 0.9900 .
C8 C14 1.33(3) .
C8 H8A 0.9500 .
C9 H9A 0.9900 .
C9 H9B 0.9900 .
C10 H10A 0.9500 .
C11 H11A 0.9500 .
C13 C13 1.53(4) 3_545
C13 H13A 0.9900 .
C13 H13B 0.9900 .
C14 H14A 0.9500 .
N12 C15 1.30(3) .
N12 C12 1.36(3) .
C16 H16A 0.9500 .
C17 C19 1.30(2) .
C17 H17A 0.9500 .
C18 C25 1.43(3) .
C18 C21 1.57(3) .
C18 H18A 0.9900 .
C18 H18B 0.9900 .
C19 H19A 0.9500 .
C20 H20A 0.9500 .
C21 H21A 0.9900 .
C21 H21B 0.9900 .
C22 C23 1.35(2) .
C22 H22A 0.9500 .
C23 H23A 0.9500 .
C24 C25 1.52(3) .
C24 H24A 0.9900 .
C24 H24B 0.9900 .
C25 H25A 0.9900 .
C25 H25B 0.9900 .
C26 H26A 0.9500 .
C27 C32 1.43(3) .
C27 H27A 0.9900 .
C27 H27B 0.9900 .
C28 C31 1.56(3) .
C28 H28A 0.9900 .
C28 H28B 0.9900 .
C29 C33 1.30(3) .
C29 H29A 0.9500 .
C30 H30A 0.9500 .
C31 C32 1.54(3) .
C31 H31A 0.9900 .
C31 H31B 0.9900 .
C32 H32A 0.9900 .
C32 H32B 0.9900 .
C33 H33A 0.9500 .
C34 C35 1.27(3) .
C34 H34A 0.9500 .
C35 H35A 0.9500 .
C12 H12A 0.9500 .
C15 H15A 0.9500 .
